data_7248437
loop_
_publ_author_name
'Mahmoudi, Ghodrat'
'Garc\'ia-Santos, Isabel'
'Fern\'andez-V\'azquez, Roi'
'Gomila, Rosa M.'
'Casti\~neiras, Alfonso'
'Doustkhah, Esmail'
'Zangrando, Ennio'
'Frontera, Antonio'

_publ_section_title
;
 Structural diversity and tetrel bonding significance in lead(ii)
 complexes with pyrazoylisonicotinoylhydrazone and varied anionic
 co-ligands
;
_journal_issue 19
_journal_name_full CrystEngComm
_journal_page_first 2526
_journal_page_last 2535
_journal_paper_doi 10.1039/D4CE00325J
_journal_volume 26
_journal_year 2024
_chemical_formula_moiety 'C11 H9 N7 O3 Pb'
_chemical_formula_sum 'C11 H9 N7 O3 Pb'
_chemical_formula_weight 494.44
_space_group_crystal_system monoclinic
_space_group_IT_number 14
_space_group_name_Hall '-P 2ybc'
_space_group_name_H-M_alt 'P 1 21/c 1'
_atom_sites_solution_hydrogens difmap
_audit_creation_method SHELXL-2019/2
_audit_update_record
;
2024-03-12 deposited with the CCDC.	2024-04-12 downloaded from the CCDC.
;
_cell_angle_alpha 90
_cell_angle_beta 97.142(2)
_cell_angle_gamma 90
_cell_formula_units_Z 4
_cell_length_a 7.1869(3)
_cell_length_b 18.1539(7)
_cell_length_c 10.3088(4)
_cell_measurement_reflns_used 7986
_cell_measurement_temperature 100(2)
_cell_measurement_theta_max 28.285
_cell_measurement_theta_min 2.855
_cell_volume 1334.56(9)
_computing_cell_refinement 'APEX4 Software (Bruker, 2022)'
_computing_data_collection 'APEX4 Software (Bruker, 2022)'
_computing_data_reduction 'APEX4 Software (Bruker, 2022)'
_computing_molecular_graphics 'DIAMOND, Brandenburg,K.(1999)'
_computing_publication_material 'WinGX publication routines (Farrugia, 2012)'
_computing_structure_refinement 'SHELXL-2019/2 (Sheldrick, 2019)'
_computing_structure_solution 'SHELXS-2013 (Sheldrick, 2013)'
_diffrn_ambient_temperature 100(2)
_diffrn_measured_fraction_theta_full 1.000
_diffrn_measured_fraction_theta_max 1.000
_diffrn_measurement_device_type 'Bruker D8 VENTURE PHOTON III-14'
_diffrn_measurement_method 'omega and phi'
_diffrn_radiation_type MoK\a
_diffrn_radiation_wavelength 0.71073
_diffrn_reflns_av_R_equivalents 0.0476
_diffrn_reflns_av_unetI/netI 0.0236
_diffrn_reflns_Laue_measured_fraction_full 1.000
_diffrn_reflns_Laue_measured_fraction_max 1.000
_diffrn_reflns_limit_h_max 9
_diffrn_reflns_limit_h_min -9
_diffrn_reflns_limit_k_max 23
_diffrn_reflns_limit_k_min -24
_diffrn_reflns_limit_l_max 13
_diffrn_reflns_limit_l_min -13
_diffrn_reflns_number 28327
_diffrn_reflns_point_group_measured_fraction_full 1.000
_diffrn_reflns_point_group_measured_fraction_max 1.000
_diffrn_reflns_theta_full 25.242
_diffrn_reflns_theta_max 28.282
_diffrn_reflns_theta_min 2.244
_diffrn_source 'microfocus sealed tube'
_exptl_absorpt_coefficient_mu 12.668
_exptl_absorpt_correction_T_max 1.000
_exptl_absorpt_correction_T_min 0.619
_exptl_absorpt_correction_type multi-scan
_exptl_absorpt_process_details SADABS
_exptl_crystal_colour yellow
_exptl_crystal_density_diffrn 2.461
_exptl_crystal_description needle
_exptl_crystal_F_000 920
_exptl_crystal_size_max 0.190
_exptl_crystal_size_mid 0.030
_exptl_crystal_size_min 0.020
_refine_diff_density_max 0.735
_refine_diff_density_min -1.333
_refine_diff_density_rms 0.146
_refine_ls_extinction_method none
_refine_ls_goodness_of_fit_ref 1.071
_refine_ls_hydrogen_treatment mixed
_refine_ls_matrix_type full
_refine_ls_number_parameters 205
_refine_ls_number_reflns 3308
_refine_ls_number_restraints 0
_refine_ls_restrained_S_all 1.071
_refine_ls_R_factor_all 0.0238
_refine_ls_R_factor_gt 0.0199
_refine_ls_shift/su_max 0.001
_refine_ls_shift/su_mean 0.000
_refine_ls_structure_factor_coef Fsqd
_refine_ls_weighting_details 'w=1/[\s^2^(Fo^2^)+(0.0183P)^2^+3.4691P] where P=(Fo^2^+2Fc^2^)/3'
_refine_ls_weighting_scheme calc
_refine_ls_wR_factor_gt 0.0457
_refine_ls_wR_factor_ref 0.0473
_reflns_Friedel_coverage 0.000
_reflns_number_gt 3013
_reflns_number_total 3308
_reflns_threshold_expression 'I > 2\s(I)'
_cod_data_source_file d4ce00325j2.cif
_cod_data_source_block 3
_cod_depositor_comments 'Adding full bibliography for 7248436--7248439.cif.'
_cod_original_sg_symbol_H-M 'P 21/c'
_cod_database_code 7248437
_shelx_shelxl_version_number 2019/2
_shelx_space_group_comment
;
The symmetry employed for this shelxl refinement is uniquely defined
by the following loop, which should always be used as a source of
symmetry information in preference to the above space-group names.
They are only intended as comments.
;
_shelx_estimated_absorpt_t_min 0.197
_shelx_estimated_absorpt_t_max 0.786

loop_
_space_group_symop_operation_xyz
'x, y, z'
'-x, y+1/2, -z+1/2'
'-x, -y, -z'
'x, -y-1/2, z-1/2'

loop_
_atom_site_label
_atom_site_type_symbol
_atom_site_fract_x
_atom_site_fract_y
_atom_site_fract_z
_atom_site_U_iso_or_equiv
_atom_site_adp_type
_atom_site_occupancy
_atom_site_site_symmetry_order
_atom_site_calc_flag
_atom_site_refinement_flags_posn
_atom_site_refinement_flags_adp
_atom_site_refinement_flags_occupancy
_atom_site_disorder_assembly
_atom_site_disorder_group
Pb1 Pb 0.96774(2) -0.03438(2) 0.72673(2) 0.01141(5) Uani 1 1 d . . . . .
O3 O 0.8050(5) -0.0216(2) 0.9627(3) 0.0420(9) Uani 1 1 d . . . . .
N1 N 0.9121(4) 0.11321(16) 0.7464(3) 0.0131(5) Uani 1 1 d . . . . .
N2 N 0.7979(4) 0.02362(14) 0.5438(3) 0.0098(5) Uani 1 1 d . . . . .
N3 N 0.7234(4) -0.01915(15) 0.4376(3) 0.0099(5) Uani 1 1 d . . . . .
N4 N 0.8943(4) 0.26620(16) 0.7158(3) 0.0151(6) Uani 1 1 d . . . . .
N5 N 0.6407(4) 0.11970(16) 0.4274(3) 0.0120(6) Uani 1 1 d . . . . .
H15A H 0.600(6) 0.095(2) 0.379(4) 0.014 Uiso 1 1 d . U . . .
H15B H 0.603(6) 0.162(2) 0.429(4) 0.014 Uiso 1 1 d . U . . .
N6 N 0.5082(4) -0.23426(16) 0.1552(3) 0.0130(6) Uani 1 1 d . . . . .
N7 N 0.6591(5) -0.04523(18) 0.9002(4) 0.0286(8) Uani 1 1 d . . . . .
O1 O 0.8424(3) -0.11915(13) 0.5635(2) 0.0134(5) Uani 1 1 d . . . . .
O2 O 0.6559(4) -0.05261(15) 0.7841(3) 0.0249(6) Uani 1 1 d . . . . .
C1 C 0.9851(5) 0.15820(19) 0.8407(3) 0.0138(6) Uani 1 1 d . . . . .
H1 H 1.044216 0.138115 0.920467 0.017 Uiso 1 1 d R U . . .
C2 C 0.9764(5) 0.23454(19) 0.8247(3) 0.0143(7) Uani 1 1 d . . . . .
H2 H 1.030947 0.265041 0.894146 0.017 Uiso 1 1 d R U . . .
C3 C 0.8179(4) 0.22045(18) 0.6227(3) 0.0124(6) Uani 1 1 d . . . . .
H3 H 0.754315 0.240763 0.544484 0.015 Uiso 1 1 d R U . . .
C4 C 0.8275(4) 0.14400(18) 0.6356(3) 0.0102(6) Uani 1 1 d . . . . .
C5 C 0.7503(4) 0.09347(17) 0.5307(3) 0.0092(6) Uani 1 1 d . . . . .
C6 C 0.7539(4) -0.08956(17) 0.4602(3) 0.0102(6) Uani 1 1 d . . . . .
C7 C 0.6710(4) -0.13935(18) 0.3527(3) 0.0109(6) Uani 1 1 d . . . . .
C8 C 0.5883(5) -0.11197(19) 0.2325(3) 0.0134(6) Uani 1 1 d . . . . .
H8 H 0.585539 -0.060477 0.215954 0.016 Uiso 1 1 d R U . . .
C9 C 0.5102(5) -0.16090(19) 0.1377(3) 0.0142(7) Uani 1 1 d . . . . .
H9 H 0.455206 -0.141580 0.056231 0.017 Uiso 1 1 d R U . . .
C10 C 0.5896(5) -0.25972(18) 0.2699(3) 0.0142(6) Uani 1 1 d . . . . .
H10 H 0.591736 -0.311493 0.283413 0.017 Uiso 1 1 d R U . . .
C11 C 0.6710(5) -0.21524(18) 0.3706(3) 0.0121(6) Uani 1 1 d . . . . .
H11 H 0.725969 -0.236303 0.450618 0.014 Uiso 1 1 d R U . . .

loop_
_atom_site_aniso_label
_atom_site_aniso_U_11
_atom_site_aniso_U_22
_atom_site_aniso_U_33
_atom_site_aniso_U_23
_atom_site_aniso_U_13
_atom_site_aniso_U_12
Pb1 0.01252(7) 0.01039(7) 0.01033(7) 0.00110(5) -0.00243(4) -0.00017(4)
O3 0.040(2) 0.061(2) 0.0244(17) -0.0038(16) 0.0036(14) -0.0021(17)
N1 0.0120(12) 0.0143(14) 0.0131(14) -0.0028(11) 0.0021(10) 0.0006(11)
N2 0.0126(13) 0.0077(12) 0.0083(13) -0.0018(10) -0.0022(10) -0.0024(10)
N3 0.0111(12) 0.0084(12) 0.0098(13) -0.0021(10) -0.0004(10) -0.0014(10)
N4 0.0157(14) 0.0109(13) 0.0184(15) -0.0043(11) 0.0005(11) 0.0007(11)
N5 0.0158(14) 0.0070(13) 0.0120(14) -0.0014(11) -0.0036(11) 0.0004(11)
N6 0.0123(13) 0.0131(13) 0.0133(14) -0.0037(11) 0.0004(10) -0.0025(10)
N7 0.0254(18) 0.0179(17) 0.039(2) 0.0150(15) -0.0099(16) -0.0035(13)
O1 0.0178(12) 0.0107(11) 0.0104(11) 0.0004(9) -0.0033(9) 0.0015(9)
O2 0.0199(13) 0.0184(13) 0.0367(18) -0.0030(12) 0.0052(12) -0.0009(11)
C1 0.0107(15) 0.0164(16) 0.0137(16) -0.0025(13) -0.0008(12) -0.0023(12)
C2 0.0131(15) 0.0139(16) 0.0156(17) -0.0052(13) 0.0012(12) -0.0021(12)
C3 0.0121(14) 0.0132(15) 0.0115(15) -0.0006(13) 0.0001(12) 0.0001(12)
C4 0.0076(14) 0.0118(15) 0.0114(15) -0.0030(12) 0.0016(11) -0.0011(11)
C5 0.0079(13) 0.0108(15) 0.0091(14) 0.0004(12) 0.0014(11) -0.0013(11)
C6 0.0108(14) 0.0106(15) 0.0089(15) 0.0005(12) -0.0006(11) -0.0007(11)
C7 0.0103(14) 0.0112(15) 0.0112(16) -0.0019(12) 0.0013(11) -0.0013(12)
C8 0.0146(15) 0.0118(15) 0.0134(16) -0.0005(13) 0.0000(12) 0.0012(12)
C9 0.0148(15) 0.0150(16) 0.0121(16) 0.0000(13) -0.0011(12) -0.0013(13)
C10 0.0170(15) 0.0083(15) 0.0170(17) 0.0001(12) 0.0009(13) -0.0005(12)
C11 0.0133(14) 0.0131(16) 0.0096(15) -0.0012(12) 0.0007(11) -0.0004(12)

loop_
_atom_type_symbol
_atom_type_description
_atom_type_scat_dispersion_real
_atom_type_scat_dispersion_imag
_atom_type_scat_source
C C 0.0033 0.0016 'International Tables Vol C Tables 4.2.6.8 and 6.1.1.4'
H H 0.0000 0.0000 'International Tables Vol C Tables 4.2.6.8 and 6.1.1.4'
N N 0.0061 0.0033 'International Tables Vol C Tables 4.2.6.8 and 6.1.1.4'
O O 0.0106 0.0060 'International Tables Vol C Tables 4.2.6.8 and 6.1.1.4'
Pb Pb -3.3944 10.1111 'International Tables Vol C Tables 4.2.6.8 and 6.1.1.4'

loop_
_geom_angle_atom_site_label_1
_geom_angle_atom_site_label_2
_geom_angle_atom_site_label_3
_geom_angle
_geom_angle_site_symmetry_1
_geom_angle_site_symmetry_3
_geom_angle_publ_flag
N2 Pb1 O1 67.06(8) . . ?
N2 Pb1 O2 81.57(10) . . ?
O1 Pb1 O2 78.60(9) . . ?
N2 Pb1 N1 63.54(9) . . ?
O1 Pb1 N1 130.17(8) . . ?
O2 Pb1 N1 88.13(9) . . ?
N2 Pb1 O3 114.91(10) . . ?
O1 Pb1 O3 120.01(9) . . ?
O2 Pb1 O3 46.04(10) . . ?
N1 Pb1 O3 77.05(10) . . ?
N2 Pb1 N3 76.04(9) . 3_756 ?
O1 Pb1 N3 92.87(8) . 3_756 ?
O2 Pb1 N3 157.60(9) . 3_756 ?
N1 Pb1 N3 81.62(8) . 3_756 ?
O3 Pb1 N3 147.12(9) . 3_756 ?
N2 Pb1 N2 65.39(10) . 3_756 ?
O1 Pb1 N2 69.08(7) . 3_756 ?
O2 Pb1 N2 140.43(9) . 3_756 ?
N1 Pb1 N2 95.49(8) . 3_756 ?
O3 Pb1 N2 170.68(9) . 3_756 ?
N3 Pb1 N2 23.90(6) 3_756 3_756 ?
N2 Pb1 O3 136.46(9) . 3_757 ?
O1 Pb1 O3 156.17(8) . 3_757 ?
O2 Pb1 O3 98.94(9) . 3_757 ?
N1 Pb1 O3 72.94(9) . 3_757 ?
O3 Pb1 O3 52.92(12) . 3_757 ?
N3 Pb1 O3 97.00(8) 3_756 3_757 ?
N2 Pb1 O3 119.82(7) 3_756 3_757 ?
N7 O3 Pb1 86.4(3) . . ?
C1 N1 C4 117.5(3) . . ?
C1 N1 Pb1 127.8(2) . . ?
C4 N1 Pb1 113.6(2) . . ?
C5 N2 N3 112.8(3) . . ?
C5 N2 Pb1 127.8(2) . . ?
N3 N2 Pb1 119.24(19) . . ?
C6 N3 N2 111.3(3) . . ?
C2 N4 C3 115.9(3) . . ?
C5 N5 H15A 119(3) . . ?
C5 N5 H15B 119(3) . . ?
H15A N5 H15B 120(4) . . ?
C10 N6 C9 116.8(3) . . ?
O2 N7 O3 117.9(4) . . ?
C6 O1 Pb1 114.9(2) . . ?
N7 O2 Pb1 109.0(2) . . ?
N1 C1 C2 121.1(3) . . ?
N1 C1 H1 119.4 . . ?
C2 C1 H1 119.4 . . ?
N4 C2 C1 122.4(3) . . ?
N4 C2 H2 118.8 . . ?
C1 C2 H2 118.8 . . ?
N4 C3 C4 122.6(3) . . ?
N4 C3 H3 118.7 . . ?
C4 C3 H3 118.7 . . ?
N1 C4 C3 120.4(3) . . ?
N1 C4 C5 117.0(3) . . ?
C3 C4 C5 122.7(3) . . ?
N2 C5 N5 123.1(3) . . ?
N2 C5 C4 117.1(3) . . ?
N5 C5 C4 119.7(3) . . ?
O1 C6 N3 127.4(3) . . ?
O1 C6 C7 118.1(3) . . ?
N3 C6 C7 114.5(3) . . ?
C11 C7 C8 117.6(3) . . ?
C11 C7 C6 120.5(3) . . ?
C8 C7 C6 121.9(3) . . ?
C9 C8 C7 119.2(3) . . ?
C9 C8 H8 120.4 . . ?
C7 C8 H8 120.4 . . ?
N6 C9 C8 123.4(3) . . ?
N6 C9 H9 118.3 . . ?
C8 C9 H9 118.3 . . ?
N6 C10 C11 124.0(3) . . ?
N6 C10 H10 118.0 . . ?
C11 C10 H10 118.0 . . ?
C10 C11 C7 119.0(3) . . ?
C10 C11 H11 120.5 . . ?
C7 C11 H11 120.5 . . ?

loop_
_geom_bond_atom_site_label_1
_geom_bond_atom_site_label_2
_geom_bond_distance
_geom_bond_site_symmetry_2
_geom_bond_publ_flag
Pb1 N2 2.363(3) . ?
Pb1 O1 2.374(2) . ?
Pb1 O2 2.411(3) . ?
Pb1 N1 2.720(3) . ?
Pb1 O3 2.837(4) . ?
Pb1 N3 3.111(3) 3_756 ?
Pb1 N2 3.437(3) 3_756 ?
Pb1 O3 3.557(3) 3_757 ?
O3 N7 1.237(5) . ?
N1 C1 1.327(4) . ?
N1 C4 1.347(4) . ?
N2 C5 1.316(4) . ?
N2 N3 1.393(4) . ?
N3 C6 1.313(4) . ?
N4 C2 1.332(5) . ?
N4 C3 1.335(4) . ?
N5 C5 1.332(4) . ?
N5 H15A 0.71(5) . ?
N5 H15B 0.82(4) . ?
N6 C10 1.335(4) . ?
N6 C9 1.344(4) . ?
N7 O2 1.202(5) . ?
O1 C6 1.288(4) . ?
C1 C2 1.396(5) . ?
C1 H1 0.9500 . ?
C2 H2 0.9500 . ?
C3 C4 1.395(4) . ?
C3 H3 0.9500 . ?
C4 C5 1.473(4) . ?
C6 C7 1.495(4) . ?
C7 C11 1.390(4) . ?
C7 C8 1.397(5) . ?
C8 C9 1.387(5) . ?
C8 H8 0.9500 . ?
C9 H9 0.9500 . ?
C10 C11 1.385(5) . ?
C10 H10 0.9500 . ?
C11 H11 0.9500 . ?

loop_
_geom_hbond_atom_site_label_D
_geom_hbond_atom_site_label_H
_geom_hbond_atom_site_label_A
_geom_hbond_distance_DH
_geom_hbond_distance_HA
_geom_hbond_distance_DA
_geom_hbond_angle_DHA
_geom_hbond_site_symmetry_A
_geom_hbond_publ_flag
N5 H15A O2 0.71(5) 2.45(4) 3.102(4) 153(4) 3_656 yes
N5 H15B N6 0.82(4) 2.18(4) 2.945(4) 156(4) 2_655 yes
C1 H1 O3 0.95 2.60 3.430(5) 145.9 3_757 yes
C2 H2 O1 0.95 2.31 3.115(4) 142.1 2_756 yes
C3 H3 N6 0.95 2.65 3.564(4) 160.9 2_655 yes
C10 H10 O2 0.95 2.51 3.441(4) 166.6 4 yes

loop_
_geom_torsion_atom_site_label_1
_geom_torsion_atom_site_label_2
_geom_torsion_atom_site_label_3
_geom_torsion_atom_site_label_4
_geom_torsion
_geom_torsion_site_symmetry_1
_geom_torsion_site_symmetry_2
_geom_torsion_site_symmetry_3
_geom_torsion_site_symmetry_4
_geom_torsion_publ_flag
C5 N2 N3 C6 -172.3(3) . . . . ?
Pb1 N2 N3 C6 3.1(3) . . . . ?
Pb1 O3 N7 O2 -7.2(3) . . . . ?
O3 N7 O2 Pb1 8.9(4) . . . . ?
C4 N1 C1 C2 -0.8(5) . . . . ?
Pb1 N1 C1 C2 166.2(2) . . . . ?
C3 N4 C2 C1 1.0(5) . . . . ?
N1 C1 C2 N4 0.5(5) . . . . ?
C2 N4 C3 C4 -2.0(5) . . . . ?
C1 N1 C4 C3 -0.2(5) . . . . ?
Pb1 N1 C4 C3 -169.1(2) . . . . ?
C1 N1 C4 C5 178.9(3) . . . . ?
Pb1 N1 C4 C5 10.0(4) . . . . ?
N4 C3 C4 N1 1.8(5) . . . . ?
N4 C3 C4 C5 -177.3(3) . . . . ?
N3 N2 C5 N5 0.7(5) . . . . ?
Pb1 N2 C5 N5 -174.2(2) . . . . ?
N3 N2 C5 C4 -177.8(3) . . . . ?
Pb1 N2 C5 C4 7.2(4) . . . . ?
N1 C4 C5 N2 -11.6(4) . . . . ?
C3 C4 C5 N2 167.5(3) . . . . ?
N1 C4 C5 N5 169.8(3) . . . . ?
C3 C4 C5 N5 -11.1(5) . . . . ?
Pb1 O1 C6 N3 -1.5(4) . . . . ?
Pb1 O1 C6 C7 179.9(2) . . . . ?
N2 N3 C6 O1 -1.1(5) . . . . ?
N2 N3 C6 C7 177.6(3) . . . . ?
O1 C6 C7 C11 7.4(5) . . . . ?
N3 C6 C7 C11 -171.5(3) . . . . ?
O1 C6 C7 C8 -173.8(3) . . . . ?
N3 C6 C7 C8 7.3(5) . . . . ?
C11 C7 C8 C9 0.2(5) . . . . ?
C6 C7 C8 C9 -178.6(3) . . . . ?
C10 N6 C9 C8 -1.1(5) . . . . ?
C7 C8 C9 N6 0.4(5) . . . . ?
C9 N6 C10 C11 1.2(5) . . . . ?
N6 C10 C11 C7 -0.6(5) . . . . ?
C8 C7 C11 C10 -0.2(5) . . . . ?
C6 C7 C11 C10 178.7(3) . . . . ?
